data_1518614
loop_
_publ_author_name
'Bunescu, Ala'
'Piou, Tiffany'
'Wang, Qian'
'Zhu, Jieping'

_publ_section_title
;
 Pd-Catalyzed Dehydrogenative Aryl-Aryl Bond Formation via Double
 C(sp(2))-H Bond Activation: Efficient Synthesis of [3,4]-Fused Oxindoles.
;
_journal_issue 2
_journal_name_full 'Organic letters'
_journal_page_first 334
_journal_page_last 337
_journal_paper_doi 10.1021/ol503442n
_journal_volume 17
_journal_year 2015
_chemical_formula_moiety 'C22 H16 F N O'
_chemical_formula_sum 'C22 H16 F N O'
_chemical_formula_weight 329.36
_space_group_IT_number 14
_symmetry_cell_setting monoclinic
_symmetry_space_group_name_Hall '-P 2yn'
_symmetry_space_group_name_H-M 'P 1 21/n 1'
_atom_sites_solution_hydrogens geom
_atom_sites_solution_primary direct
_atom_sites_solution_secondary difmap
_audit_creation_method SHELXL-97
_audit_update_record
;
2014-08-11 # Formatted by publCIF

;
_cell_angle_alpha 90.00
_cell_angle_beta 108.038(6)
_cell_angle_gamma 90.00
_cell_formula_units_Z 4
_cell_length_a 8.9220(5)
_cell_length_b 16.7585(7)
_cell_length_c 11.2263(6)
_cell_measurement_reflns_used 7691
_cell_measurement_temperature 140(2)
_cell_measurement_theta_max 73.0520
_cell_measurement_theta_min 4.8660
_cell_volume 1596.05(15)
_computing_cell_refinement
; 
CrysAlisPro, Agilent Technologies, 
Version 1.171.36.28 (release 01-02-2013 CrysAlis171 .NET) 
(compiled Feb  1 2013,16:14:44) 
;
_computing_data_collection
; 
CrysAlisPro, Agilent Technologies, 
Version 1.171.36.28 (release 01-02-2013 CrysAlis171 .NET) 
(compiled Feb  1 2013,16:14:44) 
;
_computing_data_reduction
; 
CrysAlisPro, Agilent Technologies, 
Version 1.171.36.28 (release 01-02-2013 CrysAlis171 .NET) 
(compiled Feb  1 2013,16:14:44) 
;
_computing_molecular_graphics 'Bruker SHELXTL'
_computing_publication_material 'Bruker SHELXTL'
_computing_structure_refinement 'SHELXL-97 (Sheldrick, 1997)'
_computing_structure_solution 'SHELXS-97 (Sheldrick, 1990)'
_diffrn_ambient_temperature 140(2)
_diffrn_detector_area_resol_mean 10.2665
_diffrn_measured_fraction_theta_full 0.986
_diffrn_measured_fraction_theta_max 0.987
_diffrn_measurement_device_type 'SuperNova, Dual, Cu at zero, Atlas'
_diffrn_measurement_method '\w scans'
_diffrn_radiation_monochromator mirror
_diffrn_radiation_source 'SuperNova (Cu) X-ray Source'
_diffrn_radiation_type 'Cu K\a'
_diffrn_radiation_wavelength 1.54178
_diffrn_reflns_av_R_equivalents 0.0285
_diffrn_reflns_av_sigmaI/netI 0.0210
_diffrn_reflns_limit_h_max 10
_diffrn_reflns_limit_h_min -11
_diffrn_reflns_limit_k_max 14
_diffrn_reflns_limit_k_min -20
_diffrn_reflns_limit_l_max 13
_diffrn_reflns_limit_l_min -13
_diffrn_reflns_number 10600
_diffrn_reflns_theta_full 73.12
_diffrn_reflns_theta_max 73.12
_diffrn_reflns_theta_min 4.91
_exptl_absorpt_coefficient_mu 0.743
_exptl_absorpt_correction_T_max 0.868
_exptl_absorpt_correction_T_min 0.751
_exptl_absorpt_correction_type analytical
_exptl_absorpt_process_details
; 
CrysAlisPro, Agilent Technologies, 
Version 1.171.36.28 (release 01-02-2013 CrysAlis171 .NET) 
(compiled Feb  1 2013,16:14:44) 
Analytical numeric absorption correction using a multifaceted crystal 
model based on expressions derived by R.C. Clark & J.S. Reid. 
(Clark, R. C. & Reid, J. S. (1995). Acta Cryst. A51, 887-897) 
;
_exptl_crystal_colour 'clear light colourless'
_exptl_crystal_density_diffrn 1.371
_exptl_crystal_density_method 'not measured'
_exptl_crystal_description prism
_exptl_crystal_F_000 688
_exptl_crystal_size_max 0.54
_exptl_crystal_size_mid 0.34
_exptl_crystal_size_min 0.21
_refine_diff_density_max 0.301
_refine_diff_density_min -0.192
_refine_diff_density_rms 0.048
_refine_ls_extinction_coef 0.0048(5)
_refine_ls_extinction_expression Fc^*^=kFc[1+0.001xFc^2^\l^3^/sin(2\q)]^-1/4^
_refine_ls_extinction_method SHELXL
_refine_ls_goodness_of_fit_ref 1.095
_refine_ls_hydrogen_treatment constr
_refine_ls_matrix_type full
_refine_ls_number_parameters 228
_refine_ls_number_reflns 3145
_refine_ls_number_restraints 0
_refine_ls_restrained_S_all 1.095
_refine_ls_R_factor_all 0.0432
_refine_ls_R_factor_gt 0.0393
_refine_ls_shift/su_max 0.000
_refine_ls_shift/su_mean 0.000
_refine_ls_structure_factor_coef Fsqd
_refine_ls_weighting_details 'calc w=1/[\s^2^(Fo^2^)+(0.0507P)^2^+0.6862P] where P=(Fo^2^+2Fc^2^)/3'
_refine_ls_weighting_scheme calc
_refine_ls_wR_factor_gt 0.1017
_refine_ls_wR_factor_ref 0.1115
_reflns_number_gt 2893
_reflns_number_total 3145
_reflns_threshold_expression >2sigma(I)
_cod_data_source_file ol503442n_si_002.cif
_cod_data_source_block tp-ab288-a1
_cod_original_cell_volume 1596.05(14)
_cod_original_sg_symbol_H-M 'P 21/n'
_cod_database_code 1518614
_publcif_datablock.id {55b21069-599c-4f72-8842-dacc3d5e56ca}

_publcif_info_exptl_table_max_cols 4
_publcif_info_exptl_table_use_headnotes n

loop_
_symmetry_equiv_pos_as_xyz
'x, y, z'
'-x+1/2, y+1/2, -z+1/2'
'-x, -y, -z'
'x-1/2, -y-1/2, z-1/2'

loop_
_atom_site_label
_atom_site_type_symbol
_atom_site_fract_x
_atom_site_fract_y
_atom_site_fract_z
_atom_site_U_iso_or_equiv
_atom_site_adp_type
_atom_site_occupancy
_atom_site_symmetry_multiplicity
_atom_site_calc_flag
_atom_site_refinement_flags
F1 F 0.74815(11) 0.23323(6) 0.03068(9) 0.0404(3) Uani 1 1 d .
O1 O 0.02447(12) 0.40069(6) 0.33572(9) 0.0290(3) Uani 1 1 d .
N1 N 0.24103(14) 0.48431(7) 0.39998(11) 0.0274(3) Uani 1 1 d .
C1 C 0.33186(15) 0.47641(8) 0.23568(13) 0.0245(3) Uani 1 1 d .
C2 C 0.21748(16) 0.41025(8) 0.21661(12) 0.0237(3) Uani 1 1 d .
C3 C 0.13986(16) 0.43058(8) 0.31817(12) 0.0242(3) Uani 1 1 d .
C4 C 0.34504(16) 0.51936(8) 0.34256(13) 0.0271(3) Uani 1 1 d .
C5 C 0.42447(17) 0.59216(9) 0.35847(16) 0.0340(4) Uani 1 1 d .
H5 H 0.4439 0.6224 0.4333 0.041 Uiso 1 1 calc R
C6 C 0.47417(18) 0.61836(9) 0.25804(17) 0.0375(4) Uani 1 1 d .
H6 H 0.5395 0.6643 0.2701 0.045 Uiso 1 1 calc R
C7 C 0.43303(17) 0.58076(9) 0.14159(16) 0.0345(4) Uani 1 1 d .
H7 H 0.4599 0.6034 0.0734 0.041 Uiso 1 1 calc R
C8 C 0.35055(16) 0.50829(8) 0.12838(14) 0.0269(3) Uani 1 1 d .
C9 C 0.23751(16) 0.46418(8) 0.02408(13) 0.0265(3) Uani 1 1 d .
C10 C 0.20520(18) 0.46943(9) -0.10481(14) 0.0326(3) Uani 1 1 d .
H10 H 0.2667 0.5028 -0.1399 0.039 Uiso 1 1 calc R
C11 C 0.0815(2) 0.42508(10) -0.18124(14) 0.0361(4) Uani 1 1 d .
H11 H 0.0603 0.4271 -0.2695 0.043 Uiso 1 1 calc R
C12 C -0.01234(19) 0.37772(9) -0.13155(14) 0.0347(4) Uani 1 1 d .
H12 H -0.0992 0.3496 -0.1860 0.042 Uiso 1 1 calc R
C13 C 0.02018(17) 0.37123(8) -0.00239(14) 0.0290(3) Uani 1 1 d .
H13 H -0.0421 0.3378 0.0318 0.035 Uiso 1 1 calc R
C14 C 0.14417(16) 0.41415(8) 0.07504(13) 0.0243(3) Uani 1 1 d .
C15 C 0.21359(19) 0.51324(10) 0.51298(14) 0.0355(4) Uani 1 1 d .
H15A H 0.1656 0.5664 0.4976 0.053 Uiso 1 1 calc R
H15B H 0.3141 0.5163 0.5805 0.053 Uiso 1 1 calc R
H15C H 0.1426 0.4766 0.5373 0.053 Uiso 1 1 calc R
C16 C 0.29272(17) 0.32582(8) 0.25595(13) 0.0269(3) Uani 1 1 d .
H16A H 0.3435 0.3252 0.3478 0.032 Uiso 1 1 calc R
H16B H 0.2076 0.2854 0.2357 0.032 Uiso 1 1 calc R
C17 C 0.41307(16) 0.30240(7) 0.19325(12) 0.0246(3) Uani 1 1 d .
C18 C 0.57008(17) 0.32441(8) 0.24473(13) 0.0290(3) Uani 1 1 d .
H18 H 0.6001 0.3555 0.3191 0.035 Uiso 1 1 calc R
C19 C 0.68460(17) 0.30229(9) 0.19079(14) 0.0316(3) Uani 1 1 d .
H19 H 0.7914 0.3183 0.2263 0.038 Uiso 1 1 calc R
C20 C 0.63741(17) 0.25640(8) 0.08405(14) 0.0287(3) Uani 1 1 d .
C21 C 0.48359(18) 0.23356(9) 0.02854(13) 0.0299(3) Uani 1 1 d .
H21 H 0.4547 0.2023 -0.0457 0.036 Uiso 1 1 calc R
C22 C 0.37147(17) 0.25727(8) 0.08368(13) 0.0280(3) Uani 1 1 d .
H22 H 0.2644 0.2425 0.0460 0.034 Uiso 1 1 calc R

loop_
_atom_site_aniso_label
_atom_site_aniso_U_11
_atom_site_aniso_U_22
_atom_site_aniso_U_33
_atom_site_aniso_U_23
_atom_site_aniso_U_13
_atom_site_aniso_U_12
F1 0.0352(5) 0.0467(5) 0.0458(6) -0.0058(4) 0.0219(4) 0.0018(4)
O1 0.0278(5) 0.0316(5) 0.0300(5) 0.0022(4) 0.0125(4) -0.0009(4)
N1 0.0258(6) 0.0303(6) 0.0260(6) -0.0043(5) 0.0078(5) 0.0013(5)
C1 0.0207(6) 0.0225(6) 0.0301(7) 0.0004(5) 0.0075(5) 0.0021(5)
C2 0.0253(7) 0.0221(6) 0.0253(7) 0.0005(5) 0.0102(5) 0.0000(5)
C3 0.0250(7) 0.0236(6) 0.0246(7) 0.0016(5) 0.0084(5) 0.0025(5)
C4 0.0211(6) 0.0270(7) 0.0309(7) -0.0010(5) 0.0046(6) 0.0037(5)
C5 0.0249(7) 0.0275(7) 0.0446(9) -0.0067(6) 0.0033(6) 0.0004(5)
C6 0.0255(7) 0.0249(7) 0.0592(10) 0.0003(7) 0.0089(7) -0.0036(6)
C7 0.0270(7) 0.0280(7) 0.0509(10) 0.0093(6) 0.0156(7) 0.0010(6)
C8 0.0224(6) 0.0252(7) 0.0347(8) 0.0047(6) 0.0111(6) 0.0041(5)
C9 0.0271(7) 0.0256(7) 0.0299(7) 0.0039(5) 0.0133(6) 0.0071(5)
C10 0.0364(8) 0.0338(8) 0.0325(8) 0.0086(6) 0.0177(6) 0.0120(6)
C11 0.0445(9) 0.0406(8) 0.0238(7) 0.0013(6) 0.0112(6) 0.0170(7)
C12 0.0358(8) 0.0337(8) 0.0310(8) -0.0065(6) 0.0052(6) 0.0081(6)
C13 0.0294(7) 0.0271(7) 0.0307(7) -0.0032(5) 0.0096(6) 0.0017(5)
C14 0.0262(7) 0.0240(6) 0.0240(7) -0.0005(5) 0.0093(5) 0.0041(5)
C15 0.0341(8) 0.0434(9) 0.0288(8) -0.0098(6) 0.0093(6) 0.0060(6)
C16 0.0336(7) 0.0221(6) 0.0275(7) 0.0023(5) 0.0134(6) 0.0014(5)
C17 0.0315(7) 0.0181(6) 0.0256(6) 0.0027(5) 0.0107(6) 0.0018(5)
C18 0.0312(7) 0.0288(7) 0.0242(7) -0.0037(5) 0.0045(6) 0.0004(6)
C19 0.0261(7) 0.0331(7) 0.0327(8) -0.0011(6) 0.0048(6) -0.0008(6)
C20 0.0309(7) 0.0272(7) 0.0320(7) 0.0016(5) 0.0155(6) 0.0041(5)
C21 0.0349(8) 0.0279(7) 0.0274(7) -0.0062(5) 0.0104(6) -0.0020(6)
C22 0.0287(7) 0.0248(7) 0.0308(7) -0.0030(5) 0.0098(6) -0.0036(5)

loop_
_atom_type_symbol
_atom_type_description
_atom_type_scat_dispersion_real
_atom_type_scat_dispersion_imag
_atom_type_scat_source
C C 0.0181 0.0091 'International Tables Vol C Tables 4.2.6.8 and 6.1.1.4'
H H 0.0000 0.0000 'International Tables Vol C Tables 4.2.6.8 and 6.1.1.4'
N N 0.0311 0.0180 'International Tables Vol C Tables 4.2.6.8 and 6.1.1.4'
O O 0.0492 0.0322 'International Tables Vol C Tables 4.2.6.8 and 6.1.1.4'
F F 0.0727 0.0534 'International Tables Vol C Tables 4.2.6.8 and 6.1.1.4'

loop_
_geom_angle_atom_site_label_1
_geom_angle_atom_site_label_2
_geom_angle_atom_site_label_3
_geom_angle
C3 N1 C4 110.49(11)
C3 N1 C15 122.76(12)
C4 N1 C15 125.04(12)
C4 C1 C8 124.16(13)
C4 C1 C2 112.87(12)
C8 C1 C2 115.51(12)
C1 C2 C14 99.99(11)
C1 C2 C3 100.08(11)
C14 C2 C3 128.01(11)
C1 C2 C16 114.82(11)
C14 C2 C16 109.92(11)
C3 C2 C16 103.98(10)
O1 C3 N1 124.49(13)
O1 C3 C2 128.70(12)
N1 C3 C2 106.32(11)
C1 C4 C5 118.25(14)
C1 C4 N1 106.89(12)
C5 C4 N1 133.29(14)
C4 C5 C6 116.44(14)
C4 C5 H5 121.8
C6 C5 H5 121.8
C7 C6 C5 123.71(14)
C7 C6 H6 118.1
C5 C6 H6 118.1
C6 C7 C8 117.85(14)
C6 C7 H7 121.1
C8 C7 H7 121.1
C1 C8 C7 116.46(14)
C1 C8 C9 105.11(12)
C7 C8 C9 136.05(14)
C10 C9 C14 119.91(14)
C10 C9 C8 131.45(13)
C14 C9 C8 108.42(12)
C11 C10 C9 118.69(14)
C11 C10 H10 120.7
C9 C10 H10 120.7
C10 C11 C12 121.40(14)
C10 C11 H11 119.3
C12 C11 H11 119.3
C11 C12 C13 120.37(14)
C11 C12 H12 119.8
C13 C12 H12 119.8
C14 C13 C12 118.93(14)
C14 C13 H13 120.5
C12 C13 H13 120.5
C13 C14 C9 120.65(13)
C13 C14 C2 129.63(13)
C9 C14 C2 109.27(12)
N1 C15 H15A 109.5
N1 C15 H15B 109.5
H15A C15 H15B 109.5
N1 C15 H15C 109.5
H15A C15 H15C 109.5
H15B C15 H15C 109.5
C17 C16 C2 114.07(11)
C17 C16 H16A 108.7
C2 C16 H16A 108.7
C17 C16 H16B 108.7
C2 C16 H16B 108.7
H16A C16 H16B 107.6
C18 C17 C22 118.04(13)
C18 C17 C16 120.59(12)
C22 C17 C16 121.36(13)
C17 C18 C19 122.04(13)
C17 C18 H18 119.0
C19 C18 H18 119.0
C20 C19 C18 117.43(13)
C20 C19 H19 121.3
C18 C19 H19 121.3
F1 C20 C21 118.69(13)
F1 C20 C19 118.35(13)
C21 C20 C19 122.95(13)
C20 C21 C22 118.34(13)
C20 C21 H21 120.8
C22 C21 H21 120.8
C21 C22 C17 121.18(13)
C21 C22 H22 119.4
C17 C22 H22 119.4

loop_
_geom_bond_atom_site_label_1
_geom_bond_atom_site_label_2
_geom_bond_distance
F1 C20 1.3611(17)
O1 C3 1.2146(17)
N1 C3 1.3984(18)
N1 C4 1.4114(19)
N1 C15 1.4480(18)
C1 C4 1.373(2)
C1 C8 1.374(2)
C1 C2 1.4769(18)
C2 C14 1.5213(19)
C2 C3 1.5442(18)
C2 C16 1.5698(18)
C4 C5 1.394(2)
C5 C6 1.404(2)
C5 H5 0.9500
C6 C7 1.394(2)
C6 H6 0.9500
C7 C8 1.404(2)
C7 H7 0.9500
C8 C9 1.484(2)
C9 C10 1.388(2)
C9 C14 1.4209(19)
C10 C11 1.386(2)
C10 H10 0.9500
C11 C12 1.390(2)
C11 H11 0.9500
C12 C13 1.392(2)
C12 H12 0.9500
C13 C14 1.379(2)
C13 H13 0.9500
C15 H15A 0.9800
C15 H15B 0.9800
C15 H15C 0.9800
C16 C17 1.5068(19)
C16 H16A 0.9900
C16 H16B 0.9900
C17 C18 1.390(2)
C17 C22 1.3929(19)
C18 C19 1.390(2)
C18 H18 0.9500
C19 C20 1.376(2)
C19 H19 0.9500
C20 C21 1.374(2)
C21 C22 1.387(2)
C21 H21 0.9500
C22 H22 0.9500

loop_
_geom_torsion_atom_site_label_1
_geom_torsion_atom_site_label_2
_geom_torsion_atom_site_label_3
_geom_torsion_atom_site_label_4
_geom_torsion
C4 C1 C2 C14 142.10(12)
C8 C1 C2 C14 -9.14(15)
C4 C1 C2 C3 10.31(14)
C8 C1 C2 C3 -140.94(12)
C4 C1 C2 C16 -100.34(14)
C8 C1 C2 C16 108.41(14)
C4 N1 C3 O1 -168.91(13)
C15 N1 C3 O1 -3.1(2)
C4 N1 C3 C2 18.54(14)
C15 N1 C3 C2 -175.70(12)
C1 C2 C3 O1 171.02(14)
C14 C2 C3 O1 59.8(2)
C16 C2 C3 O1 -70.05(17)
C1 C2 C3 N1 -16.85(13)
C14 C2 C3 N1 -128.11(14)
C16 C2 C3 N1 102.08(12)
C8 C1 C4 C5 -19.2(2)
C2 C1 C4 C5 -167.52(12)
C8 C1 C4 N1 148.40(13)
C2 C1 C4 N1 0.05(15)
C3 N1 C4 C1 -12.08(15)
C15 N1 C4 C1 -177.44(13)
C3 N1 C4 C5 152.82(15)
C15 N1 C4 C5 -12.5(2)
C1 C4 C5 C6 4.8(2)
N1 C4 C5 C6 -158.79(15)
C4 C5 C6 C7 7.5(2)
C5 C6 C7 C8 -6.6(2)
C4 C1 C8 C7 19.9(2)
C2 C1 C8 C7 167.53(12)
C4 C1 C8 C9 -145.41(13)
C2 C1 C8 C9 2.19(15)
C6 C7 C8 C1 -6.59(19)
C6 C7 C8 C9 152.79(16)
C1 C8 C9 C10 -178.93(14)
C7 C8 C9 C10 20.1(3)
C1 C8 C9 C14 6.53(15)
C7 C8 C9 C14 -154.41(16)
C14 C9 C10 C11 -0.1(2)
C8 C9 C10 C11 -174.14(14)
C9 C10 C11 C12 1.8(2)
C10 C11 C12 C13 -2.6(2)
C11 C12 C13 C14 1.7(2)
C12 C13 C14 C9 -0.1(2)
C12 C13 C14 C2 -171.40(13)
C10 C9 C14 C13 -0.7(2)
C8 C9 C14 C13 174.54(12)
C10 C9 C14 C2 172.21(12)
C8 C9 C14 C2 -12.51(15)
C1 C2 C14 C13 -175.11(14)
C3 C2 C14 C13 -63.8(2)
C16 C2 C14 C13 63.74(18)
C1 C2 C14 C9 12.77(14)
C3 C2 C14 C9 124.07(14)
C16 C2 C14 C9 -108.38(12)
C1 C2 C16 C17 -55.59(16)
C14 C2 C16 C17 56.18(15)
C3 C2 C16 C17 -163.89(11)
C2 C16 C17 C18 86.96(15)
C2 C16 C17 C22 -94.04(15)
C22 C17 C18 C19 -0.5(2)
C16 C17 C18 C19 178.56(13)
C17 C18 C19 C20 -0.8(2)
C18 C19 C20 F1 -179.15(13)
C18 C19 C20 C21 1.4(2)
F1 C20 C21 C22 179.86(12)
C19 C20 C21 C22 -0.7(2)
C20 C21 C22 C17 -0.6(2)
C18 C17 C22 C21 1.2(2)
C16 C17 C22 C21 -177.81(13)

loop_
_publcif_info_datablock.id
_publcif_info_datablock.publ_exptl
_publcif_info_datablock.publ_geom
_publcif_info_datablock.structure
{55b21069-599c-4f72-8842-dacc3d5e56ca} y y y

loop_
_publcif_info_exptl_table_extra_item
sin_theta_over_lambda_max

loop_
_publcif_info_tables.block_id
_publcif_info_tables.reference_item
{55b21069-599c-4f72-8842-dacc3d5e56ca} '_publcif_info_datablock.publ_exptl'
